data_7712146
loop_
_publ_author_name
'Meng, Lingyi'
'Deng, Yi-Fei'
'Holmes, Stephen M.'
'Zhang, Yuan-Zhu'

_publ_section_title
;
 Thermo- and photo-induced electron transfer in a series of
 [Fe<sub>2</sub>Co<sub>2</sub>] capsules.
;
_journal_issue 6
_journal_name_full 'Dalton transactions (Cambridge, England : 2003)'
_journal_page_first 1616
_journal_page_last 1622
_journal_paper_doi 10.1039/d2dt03328c
_journal_volume 52
_journal_year 2023
_chemical_formula_moiety 'C94 H104 B2 Co2 Fe2 N30, 2(C3 H7 N O), 2(Cl O4)'
_chemical_formula_sum 'C100 H118 B2 Cl2 Co2 Fe2 N32 O10'
_chemical_formula_weight 2250.34
_space_group_crystal_system monoclinic
_space_group_IT_number 14
_space_group_name_Hall '-P 2yn'
_space_group_name_H-M_alt 'P 1 21/n 1'
_atom_sites_solution_hydrogens mixed
_atom_sites_solution_primary dual
_audit_creation_date 2019-11-14
_audit_creation_method
;
Olex2 1.2
(compiled 2018.05.29 svn.r3508 for OlexSys, GUI svn.r5506)
;
_audit_update_record
;
2020-07-06 deposited with the CCDC.	2022-12-26 downloaded from the CCDC.
;
_cell_angle_alpha 90
_cell_angle_beta 109.343(4)
_cell_angle_gamma 90
_cell_formula_units_Z 2
_cell_length_a 22.146(3)
_cell_length_b 14.8401(18)
_cell_length_c 22.231(3)
_cell_measurement_reflns_used 67646
_cell_measurement_temperature 260(2)
_cell_measurement_theta_max 49.608
_cell_measurement_theta_min 4.626
_cell_volume 6893.8(16)
_computing_cell_refinement 'SAINT V8.38A (?, 2016)'
_computing_data_reduction 'SAINT V8.38A (?, 2016)'
_computing_molecular_graphics 'Olex2 (Dolomanov et al., 2009)'
_computing_publication_material 'Olex2 (Dolomanov et al., 2009)'
_computing_structure_refinement 'ShelXL (Sheldrick, 2015)'
_computing_structure_solution 'XT (Sheldrick, 2015)'
_diffrn_ambient_temperature 260.15
_diffrn_measured_fraction_theta_full 0.995
_diffrn_measured_fraction_theta_max 0.995
_diffrn_measurement_device_type 'Bruker APEX-II CCD'
_diffrn_measurement_method '\f and \w scans'
_diffrn_radiation_type MoK\a
_diffrn_radiation_wavelength 0.71073
_diffrn_reflns_av_R_equivalents 0.1247
_diffrn_reflns_av_unetI/netI 0.0886
_diffrn_reflns_Laue_measured_fraction_full 0.995
_diffrn_reflns_Laue_measured_fraction_max 0.995
_diffrn_reflns_limit_h_max 25
_diffrn_reflns_limit_h_min -26
_diffrn_reflns_limit_k_max 17
_diffrn_reflns_limit_k_min -17
_diffrn_reflns_limit_l_max 26
_diffrn_reflns_limit_l_min -26
_diffrn_reflns_number 67646
_diffrn_reflns_point_group_measured_fraction_full 0.995
_diffrn_reflns_point_group_measured_fraction_max 0.995
_diffrn_reflns_theta_full 24.804
_diffrn_reflns_theta_max 24.804
_diffrn_reflns_theta_min 2.313
_diffrn_standards_number 0
_exptl_absorpt_coefficient_mu 0.538
_exptl_absorpt_correction_T_max 0.7451
_exptl_absorpt_correction_T_min 0.4344
_exptl_absorpt_correction_type multi-scan
_exptl_absorpt_process_details
'SADABS-2016/2 (Bruker,2016/2) was used for absorption correction. wR2(int) was 0.1640 before and 0.1051 after correction. The Ratio of minimum to maximum transmission is 0.5830. The \l/2 correction factor is Not present.'
_exptl_crystal_colour 'clear reddish red'
_exptl_crystal_colour_lustre clear
_exptl_crystal_colour_modifier reddish
_exptl_crystal_colour_primary red
_exptl_crystal_density_diffrn 1.084
_exptl_crystal_description plate
_exptl_crystal_F_000 2344
_exptl_crystal_size_max 0.4
_exptl_crystal_size_mid 0.3
_exptl_crystal_size_min 0.1
_refine_diff_density_max 0.653
_refine_diff_density_min -0.553
_refine_diff_density_rms 0.075
_refine_ls_extinction_method none
_refine_ls_goodness_of_fit_ref 1.022
_refine_ls_hydrogen_treatment mixed
_refine_ls_matrix_type full
_refine_ls_number_parameters 690
_refine_ls_number_reflns 11829
_refine_ls_number_restraints 54
_refine_ls_restrained_S_all 1.036
_refine_ls_R_factor_all 0.0993
_refine_ls_R_factor_gt 0.0693
_refine_ls_shift/su_max 0.001
_refine_ls_shift/su_mean 0.000
_refine_ls_structure_factor_coef Fsqd
_refine_ls_weighting_details 'w=1/[\s^2^(Fo^2^)+(0.1106P)^2^+4.5744P] where P=(Fo^2^+2Fc^2^)/3'
_refine_ls_weighting_scheme calc
_refine_ls_wR_factor_gt 0.1843
_refine_ls_wR_factor_ref 0.2114
_reflns_Friedel_coverage 0.000
_reflns_number_gt 7916
_reflns_number_total 11829
_reflns_threshold_expression 'I > 2\s(I)'
_cod_data_source_file d2dt03328c2.cif
_cod_data_source_block 260k2
_cod_depositor_comments 'Adding full bibliography for 7712143--7712148.cif.'
_cod_original_cell_volume 6893.7(14)
_cod_database_code 7712146
_shelx_shelxl_version_number 2014/7
_shelx_space_group_comment
;
The symmetry employed for this shelxl refinement is uniquely defined
by the following loop, which should always be used as a source of
symmetry information in preference to the above space-group names.
They are only intended as comments.
;
_shelx_estimated_absorpt_t_max 0.948
_shelx_estimated_absorpt_t_min 0.814
_olex2_refinement_description
;
1. Fixed Uiso
 At 1.2 times of:
  All C(H) groups, All C(H,H) groups
 At 1.5 times of:
  All C(H,H,H) groups
2. Uiso/Uaniso restraints and constraints
C50 \\sim O1 \\sim C48 \\sim N16 \\sim C49: within 2A with sigma of 1 and sigma
for terminal atoms of 2
O3 \\sim Cl1 \\sim O2 \\sim O4 \\sim O5: within 2A with sigma of 0.01 and sigma
for terminal atoms of 0.02
Uanis(C50) \\sim Ueq: with sigma of 0.001 and sigma for terminal atoms of 0.002
3.a Secondary CH2 refined with riding coordinates:
 C32(H32A,H32B), C31(H31A,H31B), C35(H35A,H35B), C33(H33A,H33B), C34(H34A,H34B)
3.b Aromatic/amide H refined with riding coordinates:
 C11(H11), C29(H29), C37(H37), C28(H28), C16(H16), C40(H40), C38(H38),
 C47(H47), C26(H26), C6(H6), C46(H46), C19(H19), C23(H23), C36(H36), C43(H43),
 C20(H20), C30(H30), C48(H48)
3.c Idealised Me refined as rotating group:
 C9(H9A,H9B,H9C), C13(H13A,H13B,H13C), C4(H4A,H4B,H4C), C14(H14A,H14B,H14C),
 C18(H18A,H18B,H18C), C45(H45A,H45B,H45C), C22(H22A,H22B,H22C), C8(H8A,H8B,H8C),
  C49(H49A,H49B,H49C), C50(H50A,H50B,H50C)
;
_olex2_submission_special_instructions 'No special instructions were received'

loop_
_space_group_symop_operation_xyz
'x, y, z'
'-x+1/2, y+1/2, -z+1/2'
'-x, -y, -z'
'x-1/2, -y-1/2, z-1/2'

loop_
_atom_site_label
_atom_site_type_symbol
_atom_site_fract_x
_atom_site_fract_y
_atom_site_fract_z
_atom_site_U_iso_or_equiv
_atom_site_adp_type
_atom_site_occupancy
_atom_site_site_symmetry_order
_atom_site_calc_flag
_atom_site_refinement_flags_posn
_atom_site_refinement_flags_adp
_atom_site_refinement_flags_occupancy
_atom_site_disorder_assembly
_atom_site_disorder_group
Co1 Co 0.42019(2) 0.68171(4) 0.53333(2) 0.04062(18) Uani 1 1 d . . . . .
Fe1 Fe 0.58347(3) 0.46167(4) 0.67958(3) 0.03789(18) Uani 1 1 d . . . . .
N15 N 0.50639(15) 0.2261(2) 0.47117(15) 0.0434(8) Uani 1 1 d . . . . .
N6 N 0.65190(15) 0.3778(2) 0.73095(14) 0.0421(8) Uani 1 1 d . . . . .
N7 N 0.64847(16) 0.3483(2) 0.78817(16) 0.0464(8) Uani 1 1 d . . . . .
N1 N 0.48394(16) 0.5927(2) 0.59402(16) 0.0457(8) Uani 1 1 d . . . . .
N8 N 0.59058(16) 0.5313(2) 0.75929(15) 0.0445(8) Uani 1 1 d . . . . .
N2 N 0.57398(16) 0.3736(2) 0.55167(17) 0.0445(8) Uani 1 1 d . . . . .
N4 N 0.51836(15) 0.3810(2) 0.69597(16) 0.0450(8) Uani 1 1 d . . . . .
N11 N 0.34171(16) 0.5971(2) 0.53136(16) 0.0445(8) Uani 1 1 d . . . . .
N14 N 0.63208(16) 0.2083(2) 0.51986(16) 0.0477(9) Uani 1 1 d . . . . .
N9 N 0.59394(17) 0.4823(2) 0.81278(16) 0.0507(9) Uani 1 1 d . . . . .
N5 N 0.53035(17) 0.3511(3) 0.75729(17) 0.0521(9) Uani 1 1 d . . . . .
C1 C 0.51999(19) 0.5426(3) 0.62771(18) 0.0395(9) Uani 1 1 d . . . . .
N10 N 0.39088(18) 0.7334(2) 0.60849(17) 0.0521(9) Uani 1 1 d . . . . .
C2 C 0.57715(18) 0.4029(3) 0.6007(2) 0.0392(9) Uani 1 1 d . . . . .
C10 C 0.7038(2) 0.3380(3) 0.7238(2) 0.0487(11) Uani 1 1 d . . . . .
C25 C 0.3167(2) 0.6095(3) 0.5782(2) 0.0510(11) Uani 1 1 d . . . . .
C11 C 0.7322(2) 0.2828(3) 0.7761(2) 0.0538(11) Uani 1 1 d . . . . .
H11 H 0.7684 0.2472 0.7828 0.065 Uiso 1 1 calc R . . . .
C29 C 0.3205(2) 0.5269(3) 0.4921(2) 0.0511(11) Uani 1 1 d . . . . .
H29 H 0.3363 0.5191 0.4586 0.061 Uiso 1 1 calc R . . . .
C37 C 0.4436(2) 0.2404(3) 0.4474(2) 0.0539(11) Uani 1 1 d . . . . .
H37 H 0.4289 0.2858 0.4173 0.065 Uiso 1 1 calc R . . . .
C12 C 0.6971(2) 0.2904(3) 0.8156(2) 0.0528(11) Uani 1 1 d . . . . .
N3 N 0.6805(2) 0.5857(3) 0.6488(2) 0.0698(12) Uani 1 1 d . . . . .
C15 C 0.5918(2) 0.6188(3) 0.7755(2) 0.0525(11) Uani 1 1 d . . . . .
C5 C 0.4618(2) 0.3453(3) 0.6607(2) 0.0576(12) Uani 1 1 d . . . . .
C28 C 0.2770(2) 0.4665(3) 0.4988(2) 0.0622(13) Uani 1 1 d . . . . .
H28 H 0.2637 0.4187 0.4705 0.075 Uiso 1 1 calc R . . . .
C39 C 0.4206(2) 0.1235(3) 0.5099(3) 0.0632(13) Uani 1 1 d . . . . .
C17 C 0.5963(2) 0.5393(4) 0.8603(2) 0.0658(14) Uani 1 1 d . . . . .
C41 C 0.5275(2) 0.1587(3) 0.5133(2) 0.0510(11) Uani 1 1 d . . . . .
C16 C 0.5955(2) 0.6250(4) 0.8386(2) 0.0660(14) Uani 1 1 d . . . . .
H16 H 0.5971 0.6777 0.8618 0.079 Uiso 1 1 calc R . . . .
C40 C 0.4854(2) 0.1060(3) 0.5333(2) 0.0617(13) Uani 1 1 d . . . . .
H40 H 0.5010 0.0594 0.5623 0.074 Uiso 1 1 calc R . . . .
C3 C 0.6455(2) 0.5389(3) 0.6621(2) 0.0462(10) Uani 1 1 d . . . . .
N13 N 0.3207(3) 0.0912(4) 0.5229(3) 0.0938(16) Uani 1 1 d . . . . .
C38 C 0.3995(2) 0.1919(3) 0.4649(2) 0.0627(13) Uani 1 1 d . . . . .
H38 H 0.3561 0.2045 0.4470 0.075 Uiso 1 1 calc R . . . .
C24 C 0.3409(2) 0.6917(3) 0.6178(2) 0.0536(11) Uani 1 1 d . . . . .
C42 C 0.5977(2) 0.1471(3) 0.5391(2) 0.0527(11) Uani 1 1 d . . . . .
C9 C 0.7253(2) 0.3530(4) 0.6673(2) 0.0663(14) Uani 1 1 d . . . . .
H9A H 0.6934 0.3306 0.6296 0.099 Uiso 1 1 calc GR . . . .
H9B H 0.7649 0.3218 0.6736 0.099 Uiso 1 1 calc GR . . . .
H9C H 0.7314 0.4163 0.6625 0.099 Uiso 1 1 calc GR . . . .
C47 C 0.6960(2) 0.2004(3) 0.5407(2) 0.0612(13) Uani 1 1 d . . . . .
H47 H 0.7199 0.2423 0.5271 0.073 Uiso 1 1 calc R . . . .
C26 C 0.2729(2) 0.5512(3) 0.5883(2) 0.0654(13) Uani 1 1 d . . . . .
H26 H 0.2569 0.5612 0.6214 0.078 Uiso 1 1 calc R . . . .
C6 C 0.4389(3) 0.2934(4) 0.7007(3) 0.0793(16) Uani 1 1 d . . . . .
H6 H 0.4007 0.2613 0.6889 0.095 Uiso 1 1 calc R . . . .
C13 C 0.7078(3) 0.2480(4) 0.8794(2) 0.0729(15) Uani 1 1 d . . . . .
H13A H 0.7240 0.2924 0.9122 0.109 Uiso 1 1 calc GR . . . .
H13B H 0.7383 0.1998 0.8857 0.109 Uiso 1 1 calc GR . . . .
H13C H 0.6681 0.2245 0.8812 0.109 Uiso 1 1 calc GR . . . .
C46 C 0.7277(2) 0.1327(4) 0.5816(3) 0.0713(15) Uani 1 1 d . . . . .
H46 H 0.7722 0.1305 0.5956 0.086 Uiso 1 1 calc R . . . .
C4 C 0.4306(2) 0.3620(4) 0.5918(2) 0.0745(15) Uani 1 1 d . . . . .
H4A H 0.4245 0.4256 0.5844 0.112 Uiso 1 1 calc GR . . . .
H4B H 0.3899 0.3321 0.5773 0.112 Uiso 1 1 calc GR . . . .
H4C H 0.4572 0.3391 0.5688 0.112 Uiso 1 1 calc GR . . . .
C27 C 0.2528(3) 0.4769(4) 0.5483(3) 0.0689(14) Uani 1 1 d . . . . .
O1 O 0.5280(3) -0.0430(4) 0.6528(3) 0.135(2) Uani 1 1 d . U . . .
C19 C 0.4134(3) 0.8079(3) 0.6426(2) 0.0628(13) Uani 1 1 d . . . . .
H19 H 0.4484 0.8370 0.6373 0.075 Uiso 1 1 calc R . . . .
C14 C 0.5891(3) 0.6954(3) 0.7318(3) 0.0720(15) Uani 1 1 d . . . . .
H14A H 0.6163 0.6831 0.7070 0.108 Uiso 1 1 calc GR . . . .
H14B H 0.6033 0.7493 0.7562 0.108 Uiso 1 1 calc GR . . . .
H14C H 0.5459 0.7034 0.7039 0.108 Uiso 1 1 calc GR . . . .
C7 C 0.4826(3) 0.2985(4) 0.7601(3) 0.0747(15) Uani 1 1 d . . . . .
C23 C 0.3134(3) 0.7238(4) 0.6613(3) 0.0799(16) Uani 1 1 d . . . . .
H23 H 0.2794 0.6928 0.6673 0.096 Uiso 1 1 calc R . . . .
C36 C 0.3774(3) 0.0708(4) 0.5347(3) 0.0824(17) Uani 1 1 d . . . . .
H36 H 0.3935 0.0207 0.5600 0.099 Uiso 1 1 calc R . . . .
C44 C 0.6940(3) 0.0692(4) 0.6013(3) 0.0839(18) Uani 1 1 d . . . . .
C21 C 0.3360(4) 0.8011(4) 0.6957(3) 0.092(2) Uani 1 1 d . . . . .
C43 C 0.6279(2) 0.0772(3) 0.5799(3) 0.0731(15) Uani 1 1 d . . . . .
H43 H 0.6034 0.0356 0.5930 0.088 Uiso 1 1 calc R . . . .
N12 N 0.1891(3) 0.3440(4) 0.5256(3) 0.108(2) Uani 1 1 d . . . . .
C20 C 0.3862(3) 0.8431(4) 0.6854(3) 0.0845(18) Uani 1 1 d . . . . .
H20 H 0.4025 0.8959 0.7073 0.101 Uiso 1 1 calc R . . . .
C30 C 0.2087(3) 0.4105(5) 0.5610(3) 0.092(2) Uani 1 1 d . . . . .
H30 H 0.1953 0.4185 0.5962 0.111 Uiso 1 1 calc R . . . .
C18 C 0.5992(4) 0.5077(5) 0.9255(3) 0.111(3) Uani 1 1 d . . . . .
H18A H 0.5590 0.4811 0.9231 0.166 Uiso 1 1 calc GR . . . .
H18B H 0.6079 0.5581 0.9542 0.166 Uiso 1 1 calc GR . . . .
H18C H 0.6327 0.4639 0.9407 0.166 Uiso 1 1 calc GR . . . .
N16 N 0.5918(4) 0.0362(5) 0.7309(4) 0.150(3) Uani 1 1 d . U . . .
C32 C 0.1836(5) 0.1813(6) 0.5465(4) 0.137(4) Uani 1 1 d . . . . .
H32A H 0.1561 0.1345 0.5535 0.164 Uiso 1 1 calc R . . . .
H32B H 0.1889 0.1700 0.5055 0.164 Uiso 1 1 calc R . . . .
C48 C 0.5715(5) -0.0374(6) 0.7001(5) 0.139(4) Uani 1 1 d . U . . .
H48 H 0.5931 -0.0902 0.7168 0.167 Uiso 1 1 calc R . . . .
C31 C 0.1496(4) 0.2760(6) 0.5440(5) 0.136(3) Uani 1 1 d . . . . .
H31A H 0.1068 0.2745 0.5131 0.164 Uiso 1 1 calc R . . . .
H31B H 0.1465 0.2904 0.5854 0.164 Uiso 1 1 calc R . . . .
C35 C 0.2839(4) 0.0349(6) 0.5535(4) 0.118(3) Uani 1 1 d . . . . .
H35A H 0.2426 0.0204 0.5223 0.142 Uiso 1 1 calc R . . . .
H35B H 0.3066 -0.0211 0.5679 0.142 Uiso 1 1 calc R . . . .
C45 C 0.7271(4) -0.0075(6) 0.6450(5) 0.151(4) Uani 1 1 d . . . . .
H45A H 0.7646 -0.0253 0.6355 0.226 Uiso 1 1 calc GR . . . .
H45B H 0.6983 -0.0577 0.6388 0.226 Uiso 1 1 calc GR . . . .
H45C H 0.7392 0.0122 0.6886 0.226 Uiso 1 1 calc GR . . . .
C33 C 0.2477(6) 0.1752(8) 0.5976(5) 0.156(4) Uani 1 1 d . . . . .
H33A H 0.2440 0.1974 0.6373 0.187 Uiso 1 1 calc R . . . .
H33B H 0.2776 0.2139 0.5864 0.187 Uiso 1 1 calc R . . . .
C22 C 0.3056(5) 0.8358(6) 0.7433(4) 0.159(4) Uani 1 1 d . . . . .
H22A H 0.2666 0.8037 0.7379 0.239 Uiso 1 1 calc GR . . . .
H22B H 0.2965 0.8989 0.7362 0.239 Uiso 1 1 calc GR . . . .
H22C H 0.3346 0.8268 0.7858 0.239 Uiso 1 1 calc GR . . . .
C8 C 0.4826(4) 0.2542(6) 0.8224(3) 0.123(3) Uani 1 1 d . . . . .
H8A H 0.5200 0.2173 0.8390 0.184 Uiso 1 1 calc GR . . . .
H8B H 0.4450 0.2175 0.8143 0.184 Uiso 1 1 calc GR . . . .
H8C H 0.4826 0.3001 0.8528 0.184 Uiso 1 1 calc GR . . . .
C34 C 0.2741(6) 0.0810(7) 0.6078(5) 0.155(4) Uani 1 1 d . . . . .
H34A H 0.3148 0.0827 0.6420 0.186 Uiso 1 1 calc R . . . .
H34B H 0.2454 0.0443 0.6223 0.186 Uiso 1 1 calc R . . . .
C49 C 0.5655(7) 0.1227(7) 0.7122(5) 0.208(6) Uani 1 1 d . U . . .
H49A H 0.5778 0.1438 0.6771 0.312 Uiso 1 1 calc GR . . . .
H49B H 0.5810 0.1637 0.7474 0.312 Uiso 1 1 calc GR . . . .
H49C H 0.5196 0.1194 0.6994 0.312 Uiso 1 1 calc GR . . . .
C50 C 0.6443(9) 0.0357(11) 0.7841(8) 0.278(8) Uani 1 1 d . U . . .
H50A H 0.6349 0.0666 0.8178 0.417 Uiso 1 1 calc GR . . . .
H50B H 0.6789 0.0656 0.7753 0.417 Uiso 1 1 calc GR . . . .
H50C H 0.6563 -0.0254 0.7967 0.417 Uiso 1 1 calc GR . . . .
Cl1 Cl 0.3378(2) 0.0954(3) 0.8004(2) 0.2030(17) Uani 1 1 d . U . . .
O3 O 0.3800(5) 0.0623(6) 0.7700(5) 0.237(4) Uani 1 1 d . U . . .
O2 O 0.2792(6) 0.0529(6) 0.7820(6) 0.263(4) Uani 1 1 d . U . . .
O4 O 0.3656(7) 0.0869(11) 0.8664(6) 0.319(6) Uani 1 1 d . U . . .
O5 O 0.3290(6) 0.1895(7) 0.7878(7) 0.281(5) Uani 1 1 d . U . . .
B1 B 0.5930(3) 0.3800(4) 0.8088(2) 0.0517(12) Uani 1 1 d . . . . .
H1 H 0.5958(18) 0.355(3) 0.8535(18) 0.042(10) Uiso 1 1 d . . . . .

loop_
_atom_site_aniso_label
_atom_site_aniso_U_11
_atom_site_aniso_U_22
_atom_site_aniso_U_33
_atom_site_aniso_U_23
_atom_site_aniso_U_13
_atom_site_aniso_U_12
Co1 0.0377(3) 0.0343(3) 0.0474(3) 0.0005(2) 0.0107(2) 0.0041(2)
Fe1 0.0351(3) 0.0328(3) 0.0427(3) 0.0011(2) 0.0088(2) 0.0008(2)
N15 0.0402(19) 0.0345(19) 0.052(2) 0.0042(15) 0.0110(15) 0.0059(14)
N6 0.0394(19) 0.047(2) 0.0406(18) -0.0008(15) 0.0140(14) 0.0037(15)
N7 0.048(2) 0.039(2) 0.0483(19) 0.0024(16) 0.0111(16) 0.0063(15)
N1 0.043(2) 0.046(2) 0.0464(19) -0.0025(17) 0.0120(15) 0.0004(16)
N8 0.044(2) 0.042(2) 0.0456(19) 0.0020(16) 0.0117(15) 0.0039(15)
N2 0.0399(19) 0.042(2) 0.049(2) -0.0016(16) 0.0105(15) -0.0009(15)
N4 0.0375(19) 0.041(2) 0.055(2) 0.0060(16) 0.0138(15) 0.0013(15)
N11 0.044(2) 0.038(2) 0.052(2) -0.0019(16) 0.0181(16) 0.0032(15)
N14 0.040(2) 0.044(2) 0.057(2) -0.0011(17) 0.0126(16) 0.0074(16)
N9 0.050(2) 0.054(2) 0.045(2) 0.0004(17) 0.0116(16) 0.0110(17)
N5 0.044(2) 0.054(2) 0.061(2) 0.0093(18) 0.0217(17) -0.0020(17)
C1 0.036(2) 0.042(2) 0.042(2) -0.0050(18) 0.0151(17) -0.0019(18)
N10 0.056(2) 0.044(2) 0.056(2) -0.0052(17) 0.0176(17) 0.0001(17)
C2 0.034(2) 0.031(2) 0.049(2) 0.0039(18) 0.0077(17) -0.0010(16)
C10 0.037(2) 0.048(3) 0.057(3) -0.008(2) 0.0102(19) 0.0027(19)
C25 0.047(3) 0.054(3) 0.055(3) -0.003(2) 0.021(2) -0.001(2)
C11 0.047(3) 0.045(3) 0.062(3) 0.004(2) 0.008(2) 0.016(2)
C29 0.049(3) 0.048(3) 0.058(3) -0.009(2) 0.021(2) -0.009(2)
C37 0.047(3) 0.048(3) 0.060(3) 0.005(2) 0.009(2) -0.001(2)
C12 0.052(3) 0.035(2) 0.061(3) 0.006(2) 0.005(2) 0.0091(19)
N3 0.068(3) 0.059(3) 0.084(3) -0.005(2) 0.028(2) -0.020(2)
C15 0.044(2) 0.045(3) 0.061(3) -0.006(2) 0.008(2) 0.0047(19)
C5 0.043(3) 0.050(3) 0.077(3) -0.002(2) 0.016(2) -0.010(2)
C28 0.057(3) 0.065(3) 0.066(3) -0.019(2) 0.023(2) -0.018(2)
C39 0.055(3) 0.047(3) 0.085(3) 0.001(3) 0.020(2) -0.012(2)
C17 0.066(3) 0.075(4) 0.051(3) -0.008(3) 0.012(2) 0.023(3)
C41 0.050(3) 0.033(2) 0.065(3) 0.000(2) 0.013(2) -0.0008(19)
C16 0.066(3) 0.064(3) 0.058(3) -0.019(3) 0.006(2) 0.018(2)
C40 0.063(3) 0.041(3) 0.076(3) 0.014(2) 0.018(2) -0.001(2)
C3 0.044(2) 0.038(2) 0.055(2) -0.0010(19) 0.0144(19) -0.0001(19)
N13 0.077(4) 0.088(4) 0.119(4) 0.019(3) 0.037(3) -0.011(3)
C38 0.042(3) 0.060(3) 0.077(3) 0.004(3) 0.009(2) -0.006(2)
C24 0.057(3) 0.048(3) 0.059(3) -0.006(2) 0.025(2) 0.004(2)
C42 0.052(3) 0.036(2) 0.062(3) 0.003(2) 0.009(2) 0.003(2)
C9 0.045(3) 0.086(4) 0.069(3) -0.002(3) 0.021(2) 0.013(2)
C47 0.045(3) 0.053(3) 0.083(3) 0.005(2) 0.016(2) 0.010(2)
C26 0.066(3) 0.069(3) 0.073(3) -0.011(3) 0.039(3) -0.010(3)
C6 0.057(3) 0.079(4) 0.104(4) 0.003(3) 0.029(3) -0.024(3)
C13 0.076(4) 0.063(3) 0.070(3) 0.022(3) 0.010(3) 0.023(3)
C46 0.044(3) 0.061(3) 0.099(4) 0.005(3) 0.011(3) 0.015(2)
C4 0.056(3) 0.073(4) 0.079(3) -0.008(3) 0.001(3) -0.015(3)
C27 0.064(3) 0.070(4) 0.079(3) -0.010(3) 0.032(3) -0.017(3)
O1 0.148(5) 0.118(4) 0.124(4) 0.014(3) 0.023(4) -0.051(4)
C19 0.069(3) 0.048(3) 0.071(3) -0.013(2) 0.024(3) -0.009(2)
C14 0.086(4) 0.037(3) 0.085(4) -0.011(2) 0.017(3) -0.002(2)
C7 0.067(4) 0.083(4) 0.079(4) 0.018(3) 0.031(3) -0.013(3)
C23 0.085(4) 0.081(4) 0.089(4) -0.021(3) 0.050(3) -0.009(3)
C36 0.063(4) 0.069(4) 0.111(5) 0.008(3) 0.022(3) -0.008(3)
C44 0.071(4) 0.058(3) 0.106(4) 0.025(3) 0.007(3) 0.020(3)
C21 0.114(5) 0.082(4) 0.100(5) -0.033(4) 0.061(4) -0.013(4)
C43 0.063(3) 0.047(3) 0.100(4) 0.025(3) 0.014(3) 0.007(2)
N12 0.115(5) 0.100(4) 0.134(5) -0.031(4) 0.074(4) -0.055(4)
C20 0.110(5) 0.060(4) 0.086(4) -0.029(3) 0.036(4) -0.010(3)
C30 0.085(4) 0.098(5) 0.111(5) -0.032(4) 0.055(4) -0.040(4)
C18 0.161(7) 0.117(6) 0.057(3) 0.006(4) 0.039(4) 0.046(5)
N16 0.133(6) 0.094(5) 0.173(7) -0.022(5) -0.017(5) 0.010(4)
C32 0.193(10) 0.128(8) 0.107(6) -0.026(5) 0.073(6) -0.096(7)
C48 0.144(8) 0.076(6) 0.163(9) 0.002(6) 0.005(7) -0.031(5)
C31 0.134(7) 0.117(7) 0.190(9) -0.030(6) 0.096(6) -0.069(6)
C35 0.094(5) 0.124(7) 0.155(7) 0.022(6) 0.065(5) -0.026(4)
C45 0.083(5) 0.123(6) 0.207(9) 0.091(7) -0.006(5) 0.024(5)
C33 0.206(12) 0.156(10) 0.129(7) -0.050(7) 0.087(8) -0.080(9)
C22 0.226(11) 0.148(8) 0.157(8) -0.081(6) 0.135(8) -0.034(7)
C8 0.119(6) 0.153(7) 0.107(5) 0.043(5) 0.051(4) -0.036(5)
C34 0.189(11) 0.133(9) 0.184(10) 0.000(8) 0.116(9) -0.038(8)
C49 0.291(16) 0.132(8) 0.166(9) -0.028(7) 0.029(9) 0.099(10)
C50 0.277(8) 0.276(8) 0.278(8) -0.001(2) 0.089(3) 0.001(2)
Cl1 0.242(4) 0.182(3) 0.266(4) -0.100(3) 0.192(3) -0.102(3)
O3 0.282(9) 0.234(8) 0.300(9) -0.096(7) 0.235(8) -0.071(7)
O2 0.302(10) 0.239(8) 0.349(10) -0.141(7) 0.243(8) -0.144(7)
O4 0.331(12) 0.445(14) 0.222(9) -0.040(11) 0.147(10) -0.081(11)
O5 0.252(10) 0.166(7) 0.449(13) -0.083(9) 0.146(9) -0.050(7)
B1 0.049(3) 0.055(3) 0.051(3) 0.010(2) 0.018(2) 0.006(2)

loop_
_atom_type_symbol
_atom_type_description
_atom_type_scat_dispersion_real
_atom_type_scat_dispersion_imag
_atom_type_scat_source
C C 0.0033 0.0016 'International Tables Vol C Tables 4.2.6.8 and 6.1.1.4'
H H 0.0000 0.0000 'International Tables Vol C Tables 4.2.6.8 and 6.1.1.4'
B B 0.0013 0.0007 'International Tables Vol C Tables 4.2.6.8 and 6.1.1.4'
Cl Cl 0.1484 0.1585 'International Tables Vol C Tables 4.2.6.8 and 6.1.1.4'
Co Co 0.3494 0.9721 'International Tables Vol C Tables 4.2.6.8 and 6.1.1.4'
Fe Fe 0.3463 0.8444 'International Tables Vol C Tables 4.2.6.8 and 6.1.1.4'
N N 0.0061 0.0033 'International Tables Vol C Tables 4.2.6.8 and 6.1.1.4'
O O 0.0106 0.0060 'International Tables Vol C Tables 4.2.6.8 and 6.1.1.4'

loop_
_geom_angle_atom_site_label_1
_geom_angle_atom_site_label_2
_geom_angle_atom_site_label_3
_geom_angle
_geom_angle_site_symmetry_1
_geom_angle_site_symmetry_3
_geom_angle_publ_flag
N1 Co1 N15 94.21(13) . 3_666 ?
N1 Co1 N2 96.02(13) . 3_666 ?
N1 Co1 N11 90.74(13) . . ?
N1 Co1 N14 169.09(13) . 3_666 ?
N1 Co1 N10 92.18(14) . . ?
N2 Co1 N15 86.22(13) 3_666 3_666 ?
N2 Co1 N11 92.54(13) 3_666 . ?
N2 Co1 N14 89.08(13) 3_666 3_666 ?
N2 Co1 N10 166.55(14) 3_666 . ?
N11 Co1 N15 174.99(12) . 3_666 ?
N14 Co1 N15 76.46(13) 3_666 3_666 ?
N14 Co1 N11 98.69(13) 3_666 . ?
N14 Co1 N10 84.72(14) 3_666 . ?
N10 Co1 N15 103.82(14) . 3_666 ?
N10 Co1 N11 76.68(14) . . ?
N6 Fe1 N8 89.63(13) . . ?
N4 Fe1 N6 88.79(14) . . ?
N4 Fe1 N8 89.89(14) . . ?
C1 Fe1 N6 177.42(15) . . ?
C1 Fe1 N8 92.05(15) . . ?
C1 Fe1 N4 93.17(15) . . ?
C1 Fe1 C2 85.31(16) . . ?
C1 Fe1 C3 86.34(17) . . ?
C2 Fe1 N6 92.91(14) . . ?
C2 Fe1 N8 176.06(15) . . ?
C2 Fe1 N4 93.18(15) . . ?
C2 Fe1 C3 85.84(17) . . ?
C3 Fe1 N6 91.68(16) . . ?
C3 Fe1 N8 91.07(16) . . ?
C3 Fe1 N4 178.93(16) . . ?
C37 N15 Co1 125.9(3) . 3_666 ?
C37 N15 C41 118.2(4) . . ?
C41 N15 Co1 114.3(3) . 3_666 ?
N7 N6 Fe1 117.6(2) . . ?
C10 N6 Fe1 136.0(3) . . ?
C10 N6 N7 106.4(3) . . ?
N6 N7 B1 118.7(3) . . ?
C12 N7 N6 109.8(4) . . ?
C12 N7 B1 131.5(4) . . ?
C1 N1 Co1 179.4(4) . . ?
N9 N8 Fe1 117.1(3) . . ?
C15 N8 Fe1 136.1(3) . . ?
C15 N8 N9 106.7(3) . . ?
C2 N2 Co1 173.3(3) . 3_666 ?
N5 N4 Fe1 117.4(2) . . ?
C5 N4 Fe1 135.8(3) . . ?
C5 N4 N5 106.7(3) . . ?
C25 N11 Co1 116.5(3) . . ?
C29 N11 Co1 125.3(3) . . ?
C29 N11 C25 117.7(4) . . ?
C42 N14 Co1 115.9(3) . 3_666 ?
C47 N14 Co1 125.4(3) . 3_666 ?
C47 N14 C42 118.4(4) . . ?
N8 N9 B1 118.8(3) . . ?
C17 N9 N8 108.9(4) . . ?
C17 N9 B1 132.3(4) . . ?
N4 N5 B1 118.6(3) . . ?
C7 N5 N4 109.9(4) . . ?
C7 N5 B1 131.5(4) . . ?
N1 C1 Fe1 175.8(4) . . ?
C24 N10 Co1 115.9(3) . . ?
C19 N10 Co1 126.1(3) . . ?
C19 N10 C24 117.7(4) . . ?
N2 C2 Fe1 175.1(4) . . ?
N6 C10 C11 109.0(4) . . ?
N6 C10 C9 123.6(4) . . ?
C11 C10 C9 127.4(4) . . ?
N11 C25 C24 114.2(4) . . ?
N11 C25 C26 122.4(4) . . ?
C26 C25 C24 123.5(4) . . ?
C12 C11 C10 107.2(4) . . ?
N11 C29 C28 123.3(4) . . ?
N15 C37 C38 123.6(4) . . ?
N7 C12 C13 123.0(4) . . ?
C11 C12 N7 107.7(4) . . ?
C11 C12 C13 129.3(4) . . ?
N8 C15 C16 109.0(4) . . ?
N8 C15 C14 124.8(4) . . ?
C16 C15 C14 126.2(4) . . ?
N4 C5 C6 108.1(4) . . ?
N4 C5 C4 124.2(4) . . ?
C6 C5 C4 127.7(5) . . ?
C29 C28 C27 119.3(5) . . ?
C40 C39 C38 117.9(4) . . ?
C40 C39 C36 118.8(5) . . ?
C38 C39 C36 123.2(5) . . ?
N9 C17 C16 108.6(4) . . ?
N9 C17 C18 122.7(5) . . ?
C16 C17 C18 128.6(5) . . ?
N15 C41 C40 121.5(4) . . ?
N15 C41 C42 115.8(4) . . ?
C40 C41 C42 122.6(4) . . ?
C17 C16 C15 106.6(4) . . ?
C39 C40 C41 119.8(4) . . ?
N3 C3 Fe1 176.7(4) . . ?
C36 N13 C35 116.3(6) . . ?
C37 C38 C39 119.0(4) . . ?
N10 C24 C25 115.9(4) . . ?
N10 C24 C23 121.6(4) . . ?
C23 C24 C25 122.5(5) . . ?
N14 C42 C41 115.6(4) . . ?
N14 C42 C43 120.7(4) . . ?
C43 C42 C41 123.6(4) . . ?
N14 C47 C46 122.7(5) . . ?
C25 C26 C27 119.2(5) . . ?
C7 C6 C5 107.3(5) . . ?
C44 C46 C47 120.1(5) . . ?
C28 C27 C26 118.0(5) . . ?
C28 C27 C30 122.2(5) . . ?
C26 C27 C30 119.8(5) . . ?
N10 C19 C20 122.3(5) . . ?
N5 C7 C6 108.0(5) . . ?
N5 C7 C8 122.1(5) . . ?
C6 C7 C8 129.9(5) . . ?
C21 C23 C24 120.7(6) . . ?
N13 C36 C39 122.2(6) . . ?
C46 C44 C43 117.4(5) . . ?
C46 C44 C45 121.7(6) . . ?
C43 C44 C45 120.9(6) . . ?
C23 C21 C22 120.4(7) . . ?
C20 C21 C23 117.1(5) . . ?
C20 C21 C22 122.5(6) . . ?
C44 C43 C42 120.6(5) . . ?
C30 N12 C31 118.7(6) . . ?
C21 C20 C19 120.5(5) . . ?
N12 C30 C27 121.3(6) . . ?
C48 N16 C49 125.1(9) . . ?
C48 N16 C50 120.5(11) . . ?
C50 N16 C49 114.3(10) . . ?
C33 C32 C31 113.5(8) . . ?
O1 C48 N16 125.3(9) . . ?
N12 C31 C32 107.3(6) . . ?
C34 C35 N13 111.7(7) . . ?
C32 C33 C34 113.1(9) . . ?
C35 C34 C33 117.8(9) . . ?
O3 Cl1 O5 108.4(7) . . ?
O2 Cl1 O3 114.0(5) . . ?
O2 Cl1 O4 108.4(7) . . ?
O2 Cl1 O5 109.7(8) . . ?
O4 Cl1 O3 109.9(9) . . ?
O4 Cl1 O5 106.2(9) . . ?
N7 B1 N5 108.0(4) . . ?
N9 B1 N7 109.2(4) . . ?
N9 B1 N5 108.3(4) . . ?

loop_
_geom_bond_atom_site_label_1
_geom_bond_atom_site_label_2
_geom_bond_distance
_geom_bond_site_symmetry_2
_geom_bond_publ_flag
Co1 N15 2.153(3) 3_666 ?
Co1 N1 2.073(4) . ?
Co1 N2 2.103(4) 3_666 ?
Co1 N11 2.133(3) . ?
Co1 N14 2.121(3) 3_666 ?
Co1 N10 2.126(4) . ?
Fe1 N6 2.001(3) . ?
Fe1 N8 2.012(3) . ?
Fe1 N4 1.998(3) . ?
Fe1 C1 1.917(4) . ?
Fe1 C2 1.922(4) . ?
Fe1 C3 1.924(5) . ?
N15 Co1 2.153(3) 3_666 ?
N15 C37 1.331(5) . ?
N15 C41 1.344(5) . ?
N6 N7 1.371(5) . ?
N6 C10 1.348(5) . ?
N7 C12 1.355(5) . ?
N7 B1 1.521(6) . ?
N1 C1 1.164(5) . ?
N8 N9 1.375(5) . ?
N8 C15 1.345(5) . ?
N2 Co1 2.103(4) 3_666 ?
N2 C2 1.154(5) . ?
N4 N5 1.373(5) . ?
N4 C5 1.347(5) . ?
N11 C25 1.343(5) . ?
N11 C29 1.341(5) . ?
N14 Co1 2.121(3) 3_666 ?
N14 C42 1.342(6) . ?
N14 C47 1.340(6) . ?
N9 C17 1.340(6) . ?
N9 B1 1.520(7) . ?
N5 C7 1.333(6) . ?
N5 B1 1.538(6) . ?
N10 C24 1.344(6) . ?
N10 C19 1.339(6) . ?
C10 C11 1.392(6) . ?
C10 C9 1.500(6) . ?
C25 C24 1.496(6) . ?
C25 C26 1.373(6) . ?
C11 C12 1.354(6) . ?
C29 C28 1.359(6) . ?
C37 C38 1.369(6) . ?
C12 C13 1.499(6) . ?
N3 C3 1.151(5) . ?
C15 C16 1.381(6) . ?
C15 C14 1.484(7) . ?
C5 C6 1.394(7) . ?
C5 C4 1.478(7) . ?
C28 C27 1.382(7) . ?
C39 C40 1.378(7) . ?
C39 C38 1.393(7) . ?
C39 C36 1.476(8) . ?
C17 C16 1.358(7) . ?
C17 C18 1.504(7) . ?
C41 C40 1.397(6) . ?
C41 C42 1.478(6) . ?
N13 C36 1.234(7) . ?
N13 C35 1.479(8) . ?
C24 C23 1.386(7) . ?
C42 C43 1.394(6) . ?
C47 C46 1.380(7) . ?
C26 C27 1.393(7) . ?
C6 C7 1.356(8) . ?
C46 C44 1.362(8) . ?
C27 C30 1.480(7) . ?
O1 C48 1.171(9) . ?
C19 C20 1.387(7) . ?
C7 C8 1.532(8) . ?
C23 C21 1.377(8) . ?
C44 C43 1.387(7) . ?
C44 C45 1.519(8) . ?
C21 C20 1.358(9) . ?
C21 C22 1.520(9) . ?
N12 C30 1.246(7) . ?
N12 C31 1.479(8) . ?
N16 C48 1.288(10) . ?
N16 C49 1.415(11) . ?
N16 C50 1.355(17) . ?
C32 C31 1.587(12) . ?
C32 C33 1.499(14) . ?
C35 C34 1.464(12) . ?
C33 C34 1.504(13) . ?
Cl1 O3 1.411(7) . ?
Cl1 O2 1.375(9) . ?
Cl1 O4 1.397(13) . ?
Cl1 O5 1.425(11) . ?

loop_
_smtbx_masks_void_nr
_smtbx_masks_void_average_x
_smtbx_masks_void_average_y
_smtbx_masks_void_average_z
_smtbx_masks_void_volume
_smtbx_masks_void_count_electrons
_smtbx_masks_void_content
1 0.000 -0.378 0.500 963.8 214.5 ?
2 0.500 -0.869 1.000 963.8 214.5 ?
